data_2239130
loop_
_publ_author_name
'Smith, Graham'

_publ_section_title
;
 Poly[\m-aqua-bis(\m~5~-2,4-dichlorobenzoato)dipotassium]
;
_journal_coeditor_code WM2791
_journal_issue 1
_journal_name_full 'Acta Crystallographica Section E'
_journal_page_first m23
_journal_paper_doi 10.1107/S1600536813033503
_journal_volume 70
_journal_year 2014
_chemical_formula_iupac '[K (C7 H3 Cl2 O2) 0.5(H2 O)]'
_chemical_formula_moiety 'C7 H4 Cl2 K O2.5'
_chemical_formula_sum 'C7 H4 Cl2 K O2.5'
_chemical_formula_weight 238.10
_chemical_name_common 'potassium 2,4-dichlorobenzoate hemihydrate'
_chemical_name_systematic
;
Poly[\m-aqua-bis(\m~5~-2,4-dichlorobenzoato)dipotassium]
;
_space_group_IT_number 15
_symmetry_cell_setting monoclinic
_symmetry_space_group_name_Hall '-C 2yc'
_symmetry_space_group_name_H-M 'C 1 2/c 1'
_atom_sites_solution_hydrogens geom
_atom_sites_solution_primary direct
_atom_sites_solution_secondary difmap
_audit_creation_method SHELXL-97
_cell_angle_alpha 90.00
_cell_angle_beta 94.427(6)
_cell_angle_gamma 90.00
_cell_formula_units_Z 8
_cell_length_a 31.520(2)
_cell_length_b 4.3407(3)
_cell_length_c 12.7849(9)
_cell_measurement_reflns_used 2539
_cell_measurement_temperature 200.0(10)
_cell_measurement_theta_max 28.54
_cell_measurement_theta_min 3.56
_cell_volume 1744.0(2)
_computing_cell_refinement 'CrysAlis PRO (Agilent, 2012)'
_computing_data_collection 'CrysAlis PRO (Agilent, 2012)'
_computing_data_reduction 'CrysAlis PRO (Agilent, 2012)'
_computing_molecular_graphics 'PLATON (Spek, 2009)'
_computing_publication_material 'PLATON (Spek, 2009)'
_computing_structure_refinement 'SHELXL97 (Sheldrick, 2008) within WinGX (Farrugia, 2012)'
_computing_structure_solution 'SHELXS97 (Sheldrick, 2008)'
_diffrn_ambient_temperature 200.0(10)
_diffrn_detector_area_resol_mean 16.077
_diffrn_measured_fraction_theta_full 0.998
_diffrn_measured_fraction_theta_max 0.998
_diffrn_measurement_device_type 'Oxford diffraction Gemini-S CCD-detector'
_diffrn_measurement_method \w-scans
_diffrn_radiation_monochromator graphite
_diffrn_radiation_source 'fine-focus sealed tube'
_diffrn_radiation_type MoK\a
_diffrn_radiation_wavelength 0.71073
_diffrn_reflns_av_R_equivalents 0.0839
_diffrn_reflns_av_sigmaI/netI 0.0402
_diffrn_reflns_limit_h_max 38
_diffrn_reflns_limit_h_min -38
_diffrn_reflns_limit_k_max 5
_diffrn_reflns_limit_k_min -5
_diffrn_reflns_limit_l_max 15
_diffrn_reflns_limit_l_min -15
_diffrn_reflns_number 9909
_diffrn_reflns_theta_full 26.00
_diffrn_reflns_theta_max 26.00
_diffrn_reflns_theta_min 3.36
_diffrn_standards_number 0
_exptl_absorpt_coefficient_mu 1.179
_exptl_absorpt_correction_T_max 0.980
_exptl_absorpt_correction_T_min 0.706
_exptl_absorpt_correction_type multi-scan
_exptl_absorpt_process_details '(<i>CrysAlis PRO</i>; Agilent, 2012)'
_exptl_crystal_colour colourless
_exptl_crystal_density_diffrn 1.814
_exptl_crystal_density_method 'not measured'
_exptl_crystal_description plate
_exptl_crystal_F_000 952
_exptl_crystal_size_max 0.35
_exptl_crystal_size_mid 0.35
_exptl_crystal_size_min 0.04
_refine_diff_density_max 0.373
_refine_diff_density_min -0.234
_refine_ls_extinction_method none
_refine_ls_goodness_of_fit_ref 1.085
_refine_ls_hydrogen_treatment constr
_refine_ls_matrix_type full
_refine_ls_number_parameters 114
_refine_ls_number_reflns 1714
_refine_ls_number_restraints 0
_refine_ls_restrained_S_all 1.085
_refine_ls_R_factor_all 0.0355
_refine_ls_R_factor_gt 0.0309
_refine_ls_shift/su_max 0.000
_refine_ls_shift/su_mean 0.000
_refine_ls_structure_factor_coef Fsqd
_refine_ls_weighting_details 'calc w=1/[\s^2^(Fo^2^)+(0.0375P)^2^+0.3668P] where P=(Fo^2^+2Fc^2^)/3'
_refine_ls_weighting_scheme calc
_refine_ls_wR_factor_gt 0.0774
_refine_ls_wR_factor_ref 0.0809
_reflns_number_gt 1534
_reflns_number_total 1714
_reflns_threshold_expression I>2\s(I)
_cod_depositor_comments
;

2017-07-23
Z value and formula fixed to values more according to usual
chemical conventions.                 miguel
;
_cod_original_formula_sum 'C14 H8 Cl4 K2 O5'
_cod_original_formula_weight 476.20
_cod_original_formula_moiety 'C14 H8 Cl4 K2 O5'
_cod_original_formula_iupac '[K2 (C7 H3 Cl2 O2)2 (H2 O)]'
_cod_original_formula_units_Z 4
_cod_data_source_file wm2791sup1.cif
_cod_data_source_block I
_cod_original_sg_symbol_H-M 'C 2/c'
_cod_database_code 2239130
_cod_database_fobs_code 2239130

loop_
_symmetry_equiv_pos_site_id
_symmetry_equiv_pos_as_xyz
1 x,y,z
2 -x,y,1/2-z
3 -x,-y,-z
4 x,-y,1/2+z
5 1/2+x,1/2+y,z
6 1/2-x,1/2+y,1/2-z
7 1/2-x,1/2-y,-z
8 1/2+x,1/2-y,1/2+z

loop_
_atom_site_aniso_label
_atom_site_aniso_U_11
_atom_site_aniso_U_22
_atom_site_aniso_U_33
_atom_site_aniso_U_12
_atom_site_aniso_U_13
_atom_site_aniso_U_23
K1 0.0248(3) 0.0267(3) 0.0228(3) -0.0016(2) 0.0024(2) -0.0007(2)
Cl2 0.0301(3) 0.0387(3) 0.0251(3) -0.0074(2) 0.0079(2) -0.0099(2)
Cl4 0.0208(3) 0.0434(3) 0.0326(3) -0.0062(2) 0.0021(2) -0.0011(2)
O1W 0.0339(12) 0.0233(11) 0.0356(12) 0.0000 0.0051(9) 0.0000
O11 0.0290(8) 0.0385(9) 0.0285(8) -0.0052(7) 0.0107(6) 0.0029(7)
O12 0.0215(7) 0.0325(8) 0.0289(8) -0.0002(6) 0.0002(6) -0.0023(6)
C1 0.0203(10) 0.0220(10) 0.0198(10) 0.0023(8) 0.0022(7) 0.0044(8)
C2 0.0248(10) 0.0217(10) 0.0183(10) 0.0010(8) 0.0019(8) 0.0018(8)
C3 0.0229(10) 0.0266(11) 0.0226(10) 0.0027(8) 0.0064(8) 0.0021(9)
C4 0.0176(9) 0.0287(11) 0.0256(10) -0.0003(8) 0.0019(8) 0.0042(9)
C5 0.0261(11) 0.0316(11) 0.0257(11) -0.0028(9) 0.0010(8) -0.0056(9)
C6 0.0238(10) 0.0310(12) 0.0222(10) 0.0012(8) 0.0045(8) -0.0032(9)
C11 0.0211(10) 0.0180(9) 0.0264(11) 0.0034(8) 0.0042(8) -0.0021(8)

loop_
_atom_site_type_symbol
_atom_site_label
_atom_site_fract_x
_atom_site_fract_y
_atom_site_fract_z
_atom_site_U_iso_or_equiv
_atom_site_thermal_displace_type
_atom_site_calc_flag
_atom_site_refinement_flags
_atom_site_occupancy
K K1 0.033040(10) 0.72596(10) 0.39507(3) 0.0247(2) Uani d . 1.000
Cl Cl2 0.12895(2) 0.01261(12) 0.42912(4) 0.0310(2) Uani d . 1.000
Cl Cl4 0.252350(10) 0.66649(13) 0.63591(4) 0.0323(2) Uani d . 1.000
O O1W 0.00000 0.3018(4) 0.25000 0.0308(7) Uani d S 1.000
O O11 0.05794(4) 0.1264(4) 0.69714(11) 0.0316(5) Uani d . 1.000
O O12 0.04771(4) 0.2297(3) 0.52587(12) 0.0277(4) Uani d . 1.000
C C1 0.11633(6) 0.3174(4) 0.61306(15) 0.0207(6) Uani d . 1.000
C C2 0.14444(6) 0.2455(4) 0.53714(15) 0.0216(6) Uani d . 1.000
C C3 0.18614(6) 0.3470(5) 0.54411(16) 0.0238(6) Uani d . 1.000
C C4 0.20012(6) 0.5325(5) 0.62714(16) 0.0240(6) Uani d . 1.000
C C5 0.17357(6) 0.6139(5) 0.70386(16) 0.0279(6) Uani d . 1.000
C C6 0.13220(6) 0.5016(5) 0.69632(16) 0.0255(6) Uani d . 1.000
C C11 0.07044(6) 0.2136(4) 0.61080(16) 0.0217(6) Uani d . 1.000
H H3 0.20480 0.28990 0.49260 0.0290 Uiso c R 1.000
H H5 0.18340 0.74380 0.76040 0.0330 Uiso c R 1.000
H H6 0.11410 0.55210 0.74980 0.0310 Uiso c R 1.000
H H11W 0.01850 0.19190 0.22930 0.0460 Uiso d R 1.000

loop_
_atom_type_symbol
_atom_type_description
_atom_type_scat_dispersion_real
_atom_type_scat_dispersion_imag
_atom_type_scat_source
C C 0.0033 0.0016 'International Tables Vol C Tables 4.2.6.8 and 6.1.1.4'
H H 0.0000 0.0000 'International Tables Vol C Tables 4.2.6.8 and 6.1.1.4'
O O 0.0106 0.0060 'International Tables Vol C Tables 4.2.6.8 and 6.1.1.4'
Cl Cl 0.1484 0.1585 'International Tables Vol C Tables 4.2.6.8 and 6.1.1.4'
K K 0.2009 0.2494 'International Tables Vol C Tables 4.2.6.8 and 6.1.1.4'

loop_
_geom_angle_atom_site_label_1
_geom_angle_atom_site_label_2
_geom_angle_atom_site_label_3
_geom_angle_site_symmetry_1
_geom_angle_site_symmetry_3
_geom_angle
_geom_angle_publ_flag
O1W K1 O12 . . 85.58(4) no
Cl2 K1 O1W 1_565 . 129.86(2) no
O1W K1 O12 . 1_565 165.73(4) no
O1W K1 O11 . 3_566 65.80(4) no
O1W K1 O12 . 3_566 88.98(3) no
O1W K1 O11 . 4_564 70.16(4) no
Cl2 K1 O12 1_565 . 96.15(3) no
O12 K1 O12 . 1_565 103.85(4) no
O11 K1 O12 3_566 . 120.28(4) no
O12 K1 O12 . 3_566 87.10(4) no
O11 K1 O12 4_564 . 133.56(5) no
Cl2 K1 O12 1_565 1_565 60.61(3) no
Cl2 K1 O11 1_565 3_566 142.72(4) no
Cl2 K1 O12 1_565 3_566 141.14(3) no
Cl2 K1 O11 1_565 4_564 73.16(3) no
O11 K1 O12 3_566 1_565 100.01(4) no
O12 K1 O12 1_565 3_566 80.95(4) no
O11 K1 O12 4_564 1_565 108.77(5) no
O11 K1 O12 3_566 3_566 44.22(4) no
O11 K1 O11 3_566 4_564 85.62(4) no
O11 K1 O12 4_564 3_566 129.57(4) no
K1 Cl2 C2 1_545 . 121.60(7) no
K1 O1W K1 . 2_555 96.31(6) no
K1 O11 C11 3_566 . 86.96(11) no
K1 O11 C11 4_565 . 149.09(14) no
K1 O11 K1 3_566 4_565 88.89(4) no
K1 O12 C11 . . 128.95(11) no
K1 O12 K1 . 1_545 103.85(5) no
K1 O12 K1 . 3_566 92.90(4) no
K1 O12 C11 1_545 . 122.38(11) no
K1 O12 C11 3_566 . 99.47(12) no
K1 O12 K1 1_545 3_566 99.05(4) no
K1 O1W H11W . . 112.00 no
K1 O1W H11W . 2_555 115.00 no
K1 O1W H11W 2_555 . 115.00 no
H11W O1W H11W . 2_555 108.00 no
K1 O1W H11W 2_555 2_555 112.00 no
C2 C1 C6 . . 116.67(17) no
C2 C1 C11 . . 125.17(17) no
C6 C1 C11 . . 118.16(17) no
C1 C2 C3 . . 122.28(18) no
Cl2 C2 C3 . . 116.16(15) no
Cl2 C2 C1 . . 121.55(14) no
C2 C3 C4 . . 118.81(18) no
Cl4 C4 C3 . . 119.31(15) no
C3 C4 C5 . . 121.38(18) no
Cl4 C4 C5 . . 119.32(16) no
C4 C5 C6 . . 118.51(19) no
C1 C6 C5 . . 122.31(18) no
O11 C11 C1 . . 115.87(17) no
O12 C11 C1 . . 118.73(17) no
O11 C11 O12 . . 125.36(17) no
C2 C3 H3 . . 121.00 no
C4 C3 H3 . . 121.00 no
C4 C5 H5 . . 121.00 no
C6 C5 H5 . . 121.00 no
C1 C6 H6 . . 119.00 no
C5 C6 H6 . . 119.00 no

loop_
_geom_bond_atom_site_label_1
_geom_bond_atom_site_label_2
_geom_bond_site_symmetry_2
_geom_bond_distance
_geom_bond_publ_flag
K1 O1W . 2.7597(12) yes
K1 O12 . 2.7443(15) yes
K1 Cl2 1_565 3.2670(7) yes
K1 O12 1_565 2.7699(15) yes
K1 O11 3_566 3.0826(14) yes
K1 O12 3_566 2.8168(14) yes
K1 O11 4_564 2.7815(15) yes
Cl2 C2 . 1.7503(19) no
Cl4 C4 . 1.741(2) no
O11 C11 . 1.259(2) no
O12 C11 . 1.256(2) no
O1W H11W . 0.8100 no
O1W H11W 2_555 0.8100 no
C1 C11 . 1.513(3) no
C1 C2 . 1.399(3) no
C1 C6 . 1.393(3) no
C2 C3 . 1.383(3) no
C3 C4 . 1.377(3) no
C4 C5 . 1.384(3) no
C5 C6 . 1.389(3) no
C3 H3 . 0.9500 no
C5 H5 . 0.9500 no
C6 H6 . 0.9500 no

loop_
_geom_hbond_atom_site_label_D
_geom_hbond_atom_site_label_H
_geom_hbond_atom_site_label_A
_geom_hbond_site_symmetry_A
_geom_hbond_distance_DH
_geom_hbond_distance_HA
_geom_hbond_distance_DA
_geom_hbond_angle_DHA
_geom_hbond_publ_flag
O1W H11W O11 4_554 0.81 1.92 2.7271(19) 169 yes

loop_
_geom_torsion_atom_site_label_1
_geom_torsion_atom_site_label_2
_geom_torsion_atom_site_label_3
_geom_torsion_atom_site_label_4
_geom_torsion_site_symmetry_1
_geom_torsion_site_symmetry_3
_geom_torsion_site_symmetry_4
_geom_torsion
_geom_torsion_publ_flag
O12 K1 O1W K1 . . 2_555 170.99(3) no
O1W K1 O12 C11 . . . 166.16(15) no
O1W K1 O12 K1 . . 1_545 10.86(3) no
O1W K1 O12 K1 . . 3_566 -89.20(3) no
Cl2 K1 O12 C11 1_565 . . 36.50(15) no
Cl2 K1 O12 K1 1_565 . 1_545 -118.80(4) no
Cl2 K1 O12 K1 1_565 . 3_566 141.14(3) no
O12 K1 O12 C11 1_565 . . -24.70(16) no
O12 K1 O12 K1 1_565 . 1_545 -180.00(4) no
O12 K1 O12 K1 1_565 . 3_566 79.94(4) no
O11 K1 O12 C11 3_566 . . -135.26(15) no
O11 K1 O12 K1 3_566 . 1_545 69.44(6) no
O11 K1 O12 K1 3_566 . 3_566 -30.62(6) no
O12 K1 O12 C11 3_566 . . -104.64(15) no
O12 K1 O12 K1 3_566 . 1_545 100.06(5) no
O12 K1 O12 K1 3_566 . 3_566 0.00(3) no
O11 K1 O12 C11 4_564 . . 109.06(16) no
O11 K1 O12 K1 4_564 . 1_545 -46.24(7) no
O11 K1 O12 K1 4_564 . 3_566 -146.30(5) no
O12 K1 Cl2 C2 . 1_565 1_565 -82.73(8) no
O12 K1 O12 K1 . 1_565 1_565 180.00(5) no
O12 K1 O12 C11 . 1_565 1_565 22.63(14) no
O12 K1 O11 K1 . 3_566 2_555 -112.99(5) no
O12 K1 O11 C11 . 3_566 3_566 36.37(13) no
O12 K1 O12 K1 . 3_566 3_566 0.00(4) no
O12 K1 O12 C11 . 3_566 3_566 -130.28(11) no
O12 K1 O11 K1 . 4_564 2_555 105.31(5) no
O12 K1 O11 C11 . 4_564 4_564 23.1(3) no
K1 Cl2 C2 C1 1_545 . . 0.07(18) no
K1 Cl2 C2 C3 1_545 . . 178.56(12) no
K1 O11 C11 O12 3_566 . . -20.38(19) no
K1 O11 C11 C1 3_566 . . 157.18(14) no
K1 O11 C11 O12 4_565 . . -103.1(3) no
K1 O11 C11 C1 4_565 . . 74.5(3) no
K1 O12 C11 O11 . . . 124.28(17) no
K1 O12 C11 C1 . . . -53.2(2) no
K1 O12 C11 O11 1_545 . . -84.4(2) no
K1 O12 C11 C1 1_545 . . 98.07(16) no
K1 O12 C11 O11 3_566 . . 22.7(2) no
K1 O12 C11 C1 3_566 . . -154.80(13) no
C6 C1 C2 Cl2 . . . 179.26(15) no
C6 C1 C2 C3 . . . 0.9(3) no
C11 C1 C2 Cl2 . . . -1.4(3) no
C11 C1 C2 C3 . . . -179.75(18) no
C2 C1 C6 C5 . . . 1.0(3) no
C11 C1 C6 C5 . . . -178.47(18) no
C2 C1 C11 O11 . . . 138.2(2) no
C2 C1 C11 O12 . . . -44.1(3) no
C6 C1 C11 O11 . . . -42.5(2) no
C6 C1 C11 O12 . . . 135.27(19) no
Cl2 C2 C3 C4 . . . 179.65(16) no
C1 C2 C3 C4 . . . -1.9(3) no
C2 C3 C4 Cl4 . . . -179.10(16) no
C2 C3 C4 C5 . . . 1.1(3) no
Cl4 C4 C5 C6 . . . -179.16(16) no
C3 C4 C5 C6 . . . 0.7(3) no
C4 C5 C6 C1 . . . -1.7(3) no
